data_1570082
loop_
_publ_author_name
'Dang, Hang T.'
'Porey, Arka'
'Nand, Sachchida'
'Trevino, Ramon'
'Manning-Lorino, Patrick'
'Hughes, William B.'
'Fremin, Seth O.'
'Thompson, William T.'
'Dhakal, Shree Krishna'
'Arman, Hadi D.'
'Larionov, Oleg V.'

_publ_section_title
;
 Kinetically-driven reactivity of sulfinylamines enables direct conversion
 of carboxylic acids to sulfinamides.
;
_journal_issue 46
_journal_name_full 'Chemical science'
_journal_page_first 13384
_journal_page_last 13391
_journal_paper_doi 10.1039/d3sc04727j
_journal_volume 14
_journal_year 2023
_chemical_formula_moiety 'C11 H14 N2 O S'
_chemical_formula_sum 'C11 H14 N2 O S'
_chemical_formula_weight 222.30
_space_group_crystal_system monoclinic
_space_group_IT_number 14
_space_group_name_Hall '-P 2yn'
_space_group_name_H-M_alt 'P 1 21/n 1'
_atom_sites_solution_hydrogens geom
_audit_creation_date 2022-05-16
_audit_creation_method
;
Olex2 1.5
(compiled 2022.04.07 svn.rca3783a0 for OlexSys, GUI svn.r6498)
;
_audit_update_record
;
2022-06-01 deposited with the CCDC.	2023-10-09 downloaded from the CCDC.
;
_cell_angle_alpha 90
_cell_angle_beta 95.395(3)
_cell_angle_gamma 90
_cell_formula_units_Z 4
_cell_length_a 6.3363(2)
_cell_length_b 21.0331(7)
_cell_length_c 8.3324(2)
_cell_measurement_reflns_used 4618
_cell_measurement_temperature 100.00(10)
_cell_measurement_theta_max 75.9180
_cell_measurement_theta_min 4.2400
_cell_volume 1105.56(6)
_computing_cell_refinement 'CrysAlisPro 1.171.40.84a (Rigaku OD, 2020)'
_computing_data_collection 'CrysAlisPro 1.171.40.84a (Rigaku OD, 2020)'
_computing_data_reduction 'CrysAlisPro 1.171.40.84a (Rigaku OD, 2020)'
_computing_molecular_graphics 'Olex2 1.5 (Dolomanov et al., 2009)'
_computing_publication_material 'Olex2 1.5 (Dolomanov et al., 2009)'
_computing_structure_refinement 'SHELXL 2018/3 (Sheldrick, 2015)'
_computing_structure_solution 'SHELXT  (Sheldrick, 2015)'
_diffrn_ambient_environment N~2~
_diffrn_ambient_temperature 100.00(10)
_diffrn_detector 'Hybrid Pixel Array Detector'
_diffrn_detector_area_resol_mean 10.0000
_diffrn_detector_type HyPix
_diffrn_measured_fraction_theta_full 0.998
_diffrn_measured_fraction_theta_max 0.963
_diffrn_measurement_details
;
List of Runs (angles in degrees, time in seconds):

  # Type    Start    End  Width  t~exp~   \w     \q     \k     \f   Frames
#--------------------------------------------------------------------------
  1  \w    -21.00  75.00   0.50    0.07    --   46.75 -86.00 100.00  192
  2  \w     34.00 135.00   0.50    0.29    --  106.69 -86.00 100.00  202
  3  \w     34.00  71.00   0.50    0.29    --  106.69 -61.00  90.00   74
  4  \w     35.00  71.00   0.50    0.29    --  106.69 -61.00 120.00   72
  5  \w     34.00 105.00   0.50    0.29    --  106.69 -94.00   0.00  142
  6  \w     39.00  65.00   0.50    0.29    --  106.69 -61.00 -90.00   52
  7  \w     34.00  71.00   0.50    0.29    --  106.69 -61.00-120.00   74
  8  \w     34.00  71.00   0.50    0.29    --  106.69 -61.00 -60.00   74
  9  \w     34.00  71.00   0.50    0.29    --  106.69 -61.00 -30.00   74
 10  \w     34.00 111.00   0.50    0.29    --  106.69-125.00-120.00  154
 11  \w     34.00  71.00   0.50    0.29    --  106.69 -61.00-180.00   74
 12  \w     83.00 119.00   0.50    0.07    --   46.75  57.00-150.00   72
 13  \w    101.00 178.00   0.50    0.29    --  106.69  86.00-141.00  154
 14  \w     91.00 178.00   0.50    0.29    --  106.69  61.00 -90.00  174
 15  \w    -51.00 -16.00   0.50    0.29    --  -88.50  45.00-150.00   70
 16  \w    -75.00  26.00   0.50    0.07    --  -46.75  86.00-141.00  202
 17  \w    -51.00 -16.00   0.50    0.29    --  -88.50  45.00  60.00   70
 18  \w   -116.00 -15.00   0.50    0.29    --  -88.50  86.00-141.00  202
 19  \w   -119.00 -83.00   0.50    0.07    --  -46.75 -57.00-150.00   72
 20  \w   -119.00 -87.00   0.50    0.07    --  -46.75-125.00 -90.00   64
 21  \w   -160.00-101.00   0.50    0.29    --  -88.50 -77.00  30.00  118
 22  \w   -119.00 -83.00   0.50    0.07    --  -46.75 -57.00 120.00   72
 23  \w   -160.00 -79.00   0.50    0.29    --  -88.50 -86.00 100.00  162
 24  \w   -160.00 -91.00   0.50    0.29    --  -88.50 -61.00 150.00  138
;
_diffrn_measurement_device 'four-circle diffractometer'
_diffrn_measurement_device_type 'XtaLAB Synergy, Dualflex, HyPix'
_diffrn_measurement_method '\w scans'
_diffrn_orient_matrix_type 'CrysAlisPro convention (1999,Acta A55,543-557)'
_diffrn_orient_matrix_UB_11 0.0605969000
_diffrn_orient_matrix_UB_12 -0.0611361000
_diffrn_orient_matrix_UB_13 -0.0866959000
_diffrn_orient_matrix_UB_21 0.2317577000
_diffrn_orient_matrix_UB_22 0.0227187000
_diffrn_orient_matrix_UB_23 0.0077064000
_diffrn_orient_matrix_UB_31 0.0473270000
_diffrn_orient_matrix_UB_32 -0.0333444000
_diffrn_orient_matrix_UB_33 0.1640817000
_diffrn_radiation_monochromator mirror
_diffrn_radiation_probe x-ray
_diffrn_radiation_type 'Cu K\a'
_diffrn_radiation_wavelength 1.54184
_diffrn_reflns_av_R_equivalents 0.0511
_diffrn_reflns_av_unetI/netI 0.0362
_diffrn_reflns_Laue_measured_fraction_full 0.998
_diffrn_reflns_Laue_measured_fraction_max 0.963
_diffrn_reflns_limit_h_max 7
_diffrn_reflns_limit_h_min -7
_diffrn_reflns_limit_k_max 23
_diffrn_reflns_limit_k_min -26
_diffrn_reflns_limit_l_max 10
_diffrn_reflns_limit_l_min -8
_diffrn_reflns_number 10390
_diffrn_reflns_point_group_measured_fraction_full 0.998
_diffrn_reflns_point_group_measured_fraction_max 0.963
_diffrn_reflns_theta_full 67.684
_diffrn_reflns_theta_max 76.442
_diffrn_reflns_theta_min 4.204
_diffrn_source 'micro-focus sealed X-ray tube'
_diffrn_source_type 'PhotonJet (Cu) X-ray Source'
_exptl_absorpt_coefficient_mu 2.394
_exptl_absorpt_correction_T_max 1.000
_exptl_absorpt_correction_T_min 0.804
_exptl_absorpt_correction_type gaussian
_exptl_absorpt_process_details
;
CrysAlisPro 1.171.40.84a (Rigaku Oxford Diffraction, 2020)
Numerical absorption correction based on gaussian integration over
a multifaceted crystal model
Empirical absorption correction using spherical harmonics,
implemented in SCALE3 ABSPACK scaling algorithm.
;
_exptl_crystal_colour 'clear colourless'
_exptl_crystal_colour_lustre clear
_exptl_crystal_colour_primary colourless
_exptl_crystal_density_diffrn 1.336
_exptl_crystal_description plate
_exptl_crystal_F_000 472
_exptl_crystal_size_max 0.183
_exptl_crystal_size_mid 0.12
_exptl_crystal_size_min 0.062
_refine_diff_density_max 0.475
_refine_diff_density_min -0.574
_refine_diff_density_rms 0.061
_refine_ls_extinction_method none
_refine_ls_goodness_of_fit_ref 1.059
_refine_ls_hydrogen_treatment constr
_refine_ls_matrix_type full
_refine_ls_number_parameters 137
_refine_ls_number_reflns 2229
_refine_ls_number_restraints 0
_refine_ls_restrained_S_all 1.059
_refine_ls_R_factor_all 0.0438
_refine_ls_R_factor_gt 0.0417
_refine_ls_shift/su_max 0.001
_refine_ls_shift/su_mean 0.000
_refine_ls_structure_factor_coef Fsqd
_refine_ls_weighting_details 'w=1/[\s^2^(Fo^2^)+(0.0400P)^2^+1.0000P] where P=(Fo^2^+2Fc^2^)/3'
_refine_ls_weighting_scheme calc
_refine_ls_wR_factor_gt 0.1036
_refine_ls_wR_factor_ref 0.1050
_reflns_Friedel_coverage 0.000
_reflns_number_gt 2070
_reflns_number_total 2229
_reflns_threshold_expression 'I > 2\s(I)'
_cod_data_source_file d3sc04727j2.cif
_cod_data_source_block hpd539
_cod_depositor_comments 'Adding full bibliography for 1570081--1570086.cif.'
_cod_original_cell_volume 1105.55(6)
_cod_database_code 1570082
_shelx_shelxl_version_number 2018/3
_chemical_oxdiff_formula 'C H N O S'
_chemical_oxdiff_usercomment 'HDC 577-5'
_shelx_space_group_comment
;
The symmetry employed for this shelxl refinement is uniquely defined
by the following loop, which should always be used as a source of
symmetry information in preference to the above space-group names.
They are only intended as comments.
;
_shelx_estimated_absorpt_t_max 0.866
_shelx_estimated_absorpt_t_min 0.668
_olex2_refinement_description
;
1. Fixed Uiso
 At 1.2 times of:
  All C(H) groups, All C(H,H) groups, All N(H) groups
 At 1.5 times of:
  All C(H,H,H) groups
2.a Ternary CH refined with riding coordinates:
 C6(H6)
2.b Secondary CH2 refined with riding coordinates:
 C10(H10A,H10B), C7(H7A,H7B)
2.c Aromatic/amide H refined with riding coordinates:
 N2(H2), C2(H2A), C3(H3), C8(H8), C9(H9), C4(H4)
2.d Idealised Me refined as rotating group:
 C11(H11A,H11B,H11C)
;
_olex2_exptl_crystal_mounting_method 'nylon loop'
_olex2_submission_special_instructions 'No special instructions were received'
_oxdiff_exptl_absorpt_empirical_details
;
Empirical correction (ABSPACK) includes:
- Absorption correction using spherical harmonics
- Frame scaling
- Detector area scaling
- B-factor correction
;
_oxdiff_exptl_absorpt_empirical_full_max 1.387
_oxdiff_exptl_absorpt_empirical_full_min 0.705

loop_
_space_group_symop_operation_xyz
'x, y, z'
'-x+1/2, y+1/2, -z+1/2'
'-x, -y, -z'
'x-1/2, -y-1/2, z-1/2'

loop_
_atom_site_label
_atom_site_type_symbol
_atom_site_fract_x
_atom_site_fract_y
_atom_site_fract_z
_atom_site_U_iso_or_equiv
_atom_site_adp_type
_atom_site_occupancy
_atom_site_site_symmetry_order
_atom_site_calc_flag
_atom_site_refinement_flags_posn
_atom_site_refinement_flags_adp
_atom_site_refinement_flags_occupancy
_atom_site_disorder_assembly
_atom_site_disorder_group
S1 S 0.36144(7) 0.58756(2) 0.56357(5) 0.02185(15) Uani 1 1 d . . . . .
O1 O 0.2524(2) 0.53733(6) 0.45799(15) 0.0252(3) Uani 1 1 d . . . . .
N1 N 0.5415(2) 0.68882(7) 0.38332(17) 0.0221(3) Uani 1 1 d . . . . .
N2 N 0.6134(3) 0.59380(7) 0.52281(18) 0.0228(3) Uani 1 1 d . . . . .
H2 H 0.710249 0.568596 0.571273 0.027 Uiso 1 1 calc R U . . .
C1 C 0.6715(3) 0.63936(8) 0.4109(2) 0.0205(4) Uani 1 1 d . . . . .
C2 C 0.8605(3) 0.63181(9) 0.3409(2) 0.0240(4) Uani 1 1 d . . . . .
H2A H 0.949380 0.595998 0.364606 0.029 Uiso 1 1 calc R U . . .
C5 C 0.5967(3) 0.73392(9) 0.2793(2) 0.0237(4) Uani 1 1 d . . . . .
C3 C 0.9141(3) 0.67858(9) 0.2351(2) 0.0282(4) Uani 1 1 d . . . . .
H3 H 1.042192 0.675333 0.184877 0.034 Uiso 1 1 calc R U . . .
C6 C 0.4218(3) 0.55096(9) 0.7586(2) 0.0260(4) Uani 1 1 d . . . . .
H6 H 0.516740 0.513430 0.749060 0.031 Uiso 1 1 calc R U . . .
C8 C 0.3960(4) 0.59744(10) 1.0171(2) 0.0326(5) Uani 1 1 d . . . . .
H8 H 0.428531 0.620278 1.114694 0.039 Uiso 1 1 calc R U . . .
C9 C 0.2291(4) 0.56058(10) 0.9904(2) 0.0327(5) Uani 1 1 d . . . . .
H9 H 0.128623 0.553948 1.066457 0.039 Uiso 1 1 calc R U . . .
C4 C 0.7808(3) 0.73016(9) 0.2024(2) 0.0275(4) Uani 1 1 d . . . . .
H4 H 0.814920 0.762241 0.128863 0.033 Uiso 1 1 calc R U . . .
C10 C 0.2141(3) 0.53003(10) 0.8268(2) 0.0317(5) Uani 1 1 d . . . . .
H10A H 0.088481 0.545568 0.758387 0.038 Uiso 1 1 calc R U . . .
H10B H 0.206222 0.483158 0.835326 0.038 Uiso 1 1 calc R U . . .
C7 C 0.5296(3) 0.59987(10) 0.8786(2) 0.0310(4) Uani 1 1 d . . . . .
H7A H 0.677875 0.587527 0.912651 0.037 Uiso 1 1 calc R U . . .
H7B H 0.528461 0.642921 0.830472 0.037 Uiso 1 1 calc R U . . .
C11 C 0.4458(3) 0.78851(10) 0.2522(3) 0.0328(5) Uani 1 1 d . . . . .
H11A H 0.306552 0.772584 0.208942 0.049 Uiso 1 1 calc R U . . .
H11B H 0.499360 0.818317 0.175257 0.049 Uiso 1 1 calc R U . . .
H11C H 0.432616 0.810342 0.354684 0.049 Uiso 1 1 calc R U . . .

loop_
_atom_site_aniso_label
_atom_site_aniso_U_11
_atom_site_aniso_U_22
_atom_site_aniso_U_33
_atom_site_aniso_U_23
_atom_site_aniso_U_13
_atom_site_aniso_U_12
S1 0.0278(3) 0.0172(2) 0.0206(2) 0.00085(15) 0.00243(16) 0.00176(16)
O1 0.0299(7) 0.0211(6) 0.0238(6) 0.0001(5) -0.0019(5) 0.0010(5)
N1 0.0280(8) 0.0194(7) 0.0188(7) 0.0004(6) 0.0013(6) 0.0010(6)
N2 0.0275(8) 0.0190(7) 0.0217(7) 0.0043(6) 0.0011(6) 0.0036(6)
C1 0.0273(9) 0.0176(8) 0.0159(7) -0.0017(6) -0.0017(6) -0.0005(7)
C2 0.0264(9) 0.0202(9) 0.0251(9) -0.0034(7) 0.0005(7) 0.0015(7)
C5 0.0305(9) 0.0192(9) 0.0210(8) 0.0010(7) 0.0001(7) -0.0001(7)
C3 0.0290(10) 0.0271(10) 0.0295(10) -0.0054(8) 0.0081(7) -0.0034(8)
C6 0.0342(10) 0.0232(9) 0.0207(8) 0.0007(7) 0.0035(7) -0.0029(8)
C8 0.0423(12) 0.0332(11) 0.0220(9) -0.0062(8) 0.0021(8) -0.0025(9)
C9 0.0425(11) 0.0314(11) 0.0254(9) -0.0027(8) 0.0095(8) -0.0004(9)
C4 0.0358(10) 0.0222(9) 0.0248(9) 0.0010(7) 0.0058(8) -0.0037(8)
C10 0.0412(12) 0.0296(10) 0.0253(9) -0.0029(8) 0.0077(8) -0.0112(9)
C7 0.0382(11) 0.0311(10) 0.0232(9) -0.0008(8) 0.0006(8) -0.0084(9)
C11 0.0394(11) 0.0250(10) 0.0339(10) 0.0095(8) 0.0030(8) 0.0055(8)

loop_
_atom_type_symbol
_atom_type_description
_atom_type_scat_dispersion_real
_atom_type_scat_dispersion_imag
_atom_type_scat_source
C C 0.0181 0.0091 'International Tables Vol C Tables 4.2.6.8 and 6.1.1.4'
H H 0.0000 0.0000 'International Tables Vol C Tables 4.2.6.8 and 6.1.1.4'
N N 0.0311 0.0180 'International Tables Vol C Tables 4.2.6.8 and 6.1.1.4'
O O 0.0492 0.0322 'International Tables Vol C Tables 4.2.6.8 and 6.1.1.4'
S S 0.3331 0.5567 'International Tables Vol C Tables 4.2.6.8 and 6.1.1.4'

loop_
_exptl_crystal_face_index_h
_exptl_crystal_face_index_k
_exptl_crystal_face_index_l
_exptl_crystal_face_perp_dist
0 -6 5 0.0320
4 0 0 0.0776
0 6 -5 0.0283
-4 0 0 0.0858
0 14 -1 0.0353
1 -13 0 0.0167

loop_
_geom_angle_atom_site_label_1
_geom_angle_atom_site_label_2
_geom_angle_atom_site_label_3
_geom_angle
_geom_angle_site_symmetry_1
_geom_angle_site_symmetry_3
_geom_angle_publ_flag
O1 S1 N2 109.43(8) . . ?
O1 S1 C6 105.91(8) . . ?
N2 S1 C6 95.21(8) . . ?
C1 N1 C5 117.70(16) . . ?
S1 N2 H2 119.9 . . ?
C1 N2 S1 120.17(12) . . ?
C1 N2 H2 119.9 . . ?
N1 C1 N2 116.67(16) . . ?
N1 C1 C2 124.01(17) . . ?
C2 C1 N2 119.28(16) . . ?
C1 C2 H2A 121.3 . . ?
C3 C2 C1 117.31(17) . . ?
C3 C2 H2A 121.3 . . ?
N1 C5 C4 122.43(17) . . ?
N1 C5 C11 115.72(17) . . ?
C4 C5 C11 121.85(17) . . ?
C2 C3 H3 120.0 . . ?
C2 C3 C4 120.00(18) . . ?
C4 C3 H3 120.0 . . ?
S1 C6 H6 110.1 . . ?
C10 C6 S1 109.67(14) . . ?
C10 C6 H6 110.1 . . ?
C10 C6 C7 106.91(15) . . ?
C7 C6 S1 109.95(13) . . ?
C7 C6 H6 110.1 . . ?
C9 C8 H8 123.4 . . ?
C9 C8 C7 113.24(18) . . ?
C7 C8 H8 123.4 . . ?
C8 C9 H9 123.6 . . ?
C8 C9 C10 112.82(18) . . ?
C10 C9 H9 123.6 . . ?
C5 C4 C3 118.55(17) . . ?
C5 C4 H4 120.7 . . ?
C3 C4 H4 120.7 . . ?
C6 C10 H10A 111.1 . . ?
C6 C10 H10B 111.1 . . ?
C9 C10 C6 103.21(16) . . ?
C9 C10 H10A 111.1 . . ?
C9 C10 H10B 111.1 . . ?
H10A C10 H10B 109.1 . . ?
C6 C7 H7A 111.1 . . ?
C6 C7 H7B 111.1 . . ?
C8 C7 C6 103.21(16) . . ?
C8 C7 H7A 111.1 . . ?
C8 C7 H7B 111.1 . . ?
H7A C7 H7B 109.1 . . ?
C5 C11 H11A 109.5 . . ?
C5 C11 H11B 109.5 . . ?
C5 C11 H11C 109.5 . . ?
H11A C11 H11B 109.5 . . ?
H11A C11 H11C 109.5 . . ?
H11B C11 H11C 109.5 . . ?

loop_
_geom_bond_atom_site_label_1
_geom_bond_atom_site_label_2
_geom_bond_distance
_geom_bond_site_symmetry_2
_geom_bond_publ_flag
S1 O1 1.5011(13) . ?
S1 N2 1.6682(16) . ?
S1 C6 1.8060(19) . ?
N1 C1 1.333(2) . ?
N1 C5 1.353(2) . ?
N2 H2 0.8800 . ?
N2 C1 1.410(2) . ?
C1 C2 1.390(3) . ?
C2 H2A 0.9500 . ?
C2 C3 1.384(3) . ?
C5 C4 1.384(3) . ?
C5 C11 1.498(3) . ?
C3 H3 0.9500 . ?
C3 C4 1.386(3) . ?
C6 H6 1.0000 . ?
C6 C10 1.546(3) . ?
C6 C7 1.548(3) . ?
C8 H8 0.9500 . ?
C8 C9 1.313(3) . ?
C8 C7 1.496(3) . ?
C9 H9 0.9500 . ?
C9 C10 1.502(3) . ?
C4 H4 0.9500 . ?
C10 H10A 0.9900 . ?
C10 H10B 0.9900 . ?
C7 H7A 0.9900 . ?
C7 H7B 0.9900 . ?
C11 H11A 0.9800 . ?
C11 H11B 0.9800 . ?
C11 H11C 0.9800 . ?

loop_
_geom_torsion_atom_site_label_1
_geom_torsion_atom_site_label_2
_geom_torsion_atom_site_label_3
_geom_torsion_atom_site_label_4
_geom_torsion
_geom_torsion_site_symmetry_1
_geom_torsion_site_symmetry_2
_geom_torsion_site_symmetry_3
_geom_torsion_site_symmetry_4
_geom_torsion_publ_flag
S1 N2 C1 N1 22.0(2) . . . . ?
S1 N2 C1 C2 -160.22(13) . . . . ?
S1 C6 C10 C9 -126.64(15) . . . . ?
S1 C6 C7 C8 126.44(15) . . . . ?
O1 S1 N2 C1 94.08(14) . . . . ?
O1 S1 C6 C10 -61.08(15) . . . . ?
O1 S1 C6 C7 -178.35(13) . . . . ?
N1 C1 C2 C3 -0.6(3) . . . . ?
N1 C5 C4 C3 -0.8(3) . . . . ?
N2 S1 C6 C10 -173.00(13) . . . . ?
N2 S1 C6 C7 69.72(15) . . . . ?
N2 C1 C2 C3 -178.26(16) . . . . ?
C1 N1 C5 C4 0.0(3) . . . . ?
C1 N1 C5 C11 180.00(16) . . . . ?
C1 C2 C3 C4 -0.2(3) . . . . ?
C2 C3 C4 C5 0.9(3) . . . . ?
C5 N1 C1 N2 178.45(15) . . . . ?
C5 N1 C1 C2 0.7(3) . . . . ?
C6 S1 N2 C1 -157.01(14) . . . . ?
C8 C9 C10 C6 4.9(2) . . . . ?
C9 C8 C7 C6 -4.8(2) . . . . ?
C10 C6 C7 C8 7.5(2) . . . . ?
C7 C6 C10 C9 -7.5(2) . . . . ?
C7 C8 C9 C10 -0.1(3) . . . . ?
C11 C5 C4 C3 179.20(18) . . . . ?

loop_
_exptl_oxdiff_crystal_face_indexfrac_h
_exptl_oxdiff_crystal_face_indexfrac_k
_exptl_oxdiff_crystal_face_indexfrac_l
_exptl_oxdiff_crystal_face_x
_exptl_oxdiff_crystal_face_y
_exptl_oxdiff_crystal_face_z
0.0104 -6.3609 4.7632 -0.0234 -0.1054 0.9942
4.0605 -0.1830 0.3551 0.2265 0.9396 0.2565
0.0531 6.3723 -4.7683 0.0270 0.1203 -0.9924
-4.0934 -0.2718 -0.0163 -0.2300 -0.9550 -0.1873
0.2757 13.5698 -0.5059 -0.7690 0.3683 -0.5224
0.8092 -13.3750 -0.2745 0.8905 -0.1184 0.4392
